data_1554229
loop_
_publ_author_name
'Xiong, Jianbo'
'Li, Xinyue'
'Yuan, Chunqing'
'Semin, Sergey'
'Yao, Zhaoquan'
'Xu, Jialiang'
'Rasing, Theo'
'Bu, Xian-He'

_publ_section_title
;
 Wavelength dependent nonlinear optical response of tetraphenylethene
 aggregation-induced emission luminogens
;
_journal_issue 12
_journal_name_full 'Materials Chemistry Frontiers'
_journal_page_first 2263
_journal_paper_doi 10.1039/C8QM00375K
_journal_volume 2
_journal_year 2018
_chemical_formula_sum 'C26 H16 I4'
_chemical_formula_weight 835.99
_space_group_crystal_system orthorhombic
_space_group_IT_number 19
_space_group_name_Hall 'P 2ac 2ab'
_space_group_name_H-M_alt 'P 21 21 21'
_atom_sites_solution_hydrogens geom
_audit_creation_method SHELXL-2016/6
_audit_update_record
;
2018-04-17 deposited with the CCDC.
2018-10-10 downloaded from the CCDC.
;
_cell_angle_alpha 90
_cell_angle_beta 90
_cell_angle_gamma 90
_cell_formula_units_Z 4
_cell_length_a 9.8155(2)
_cell_length_b 15.6764(2)
_cell_length_c 22.6588(2)
_cell_measurement_temperature 293(2)
_cell_volume 3486.55(9)
_computing_structure_refinement 'SHELXL-2016/6 (Sheldrick, 2016)'
_computing_structure_solution 'SHELXT 2014/5 (Sheldrick, 2014)'
_diffrn_ambient_temperature 293(2)
_diffrn_measured_fraction_theta_full 0.999
_diffrn_measured_fraction_theta_max 0.977
_diffrn_radiation_type CuK\a
_diffrn_radiation_wavelength 1.54184
_diffrn_reflns_av_R_equivalents 0.0300
_diffrn_reflns_av_unetI/netI 0.0381
_diffrn_reflns_Laue_measured_fraction_full 0.999
_diffrn_reflns_Laue_measured_fraction_max 0.977
_diffrn_reflns_limit_h_max 11
_diffrn_reflns_limit_h_min -6
_diffrn_reflns_limit_k_max 19
_diffrn_reflns_limit_k_min -15
_diffrn_reflns_limit_l_max 27
_diffrn_reflns_limit_l_min -21
_diffrn_reflns_number 11740
_diffrn_reflns_point_group_measured_fraction_full 0.933
_diffrn_reflns_point_group_measured_fraction_max 0.896
_diffrn_reflns_theta_full 67.684
_diffrn_reflns_theta_max 73.187
_diffrn_reflns_theta_min 4.816
_exptl_absorpt_coefficient_mu 28.125
_exptl_crystal_density_diffrn 1.593
_exptl_crystal_F_000 1536
_exptl_crystal_size_max 0.200
_exptl_crystal_size_mid 0.180
_exptl_crystal_size_min 0.160
_refine_diff_density_max 2.131
_refine_diff_density_min -1.809
_refine_diff_density_rms 0.231
_refine_ls_abs_structure_details
;
 Flack x determined using 1982 quotients [(I+)-(I-)]/[(I+)+(I-)]
 (Parsons, Flack and Wagner, Acta Cryst. B69 (2013) 249-259).
;
_refine_ls_abs_structure_Flack -0.010(7)
_refine_ls_extinction_method none
_refine_ls_goodness_of_fit_ref 1.077
_refine_ls_hydrogen_treatment constr
_refine_ls_matrix_type full
_refine_ls_number_parameters 271
_refine_ls_number_reflns 6267
_refine_ls_number_restraints 0
_refine_ls_restrained_S_all 1.077
_refine_ls_R_factor_all 0.0623
_refine_ls_R_factor_gt 0.0585
_refine_ls_shift/su_max 0.003
_refine_ls_shift/su_mean 0.001
_refine_ls_structure_factor_coef Fsqd
_refine_ls_weighting_details 'w=1/[\s^2^(Fo^2^)+(0.1310P)^2^+4.4113P] where P=(Fo^2^+2Fc^2^)/3'
_refine_ls_weighting_scheme calc
_refine_ls_wR_factor_gt 0.1867
_refine_ls_wR_factor_ref 0.1914
_reflns_Friedel_coverage 0.635
_reflns_Friedel_fraction_full 0.847
_reflns_Friedel_fraction_max 0.794
_reflns_number_gt 5633
_reflns_number_total 6267
_reflns_threshold_expression 'I > 2\s(I)'
_cod_data_source_file c8qm00375k2.cif
_cod_data_source_block 4i-tpe-thf2_sq
_cod_database_code 1554229
_shelx_shelxl_version_number 2016/6
_shelx_space_group_comment
;
The symmetry employed for this shelxl refinement is uniquely defined
by the following loop, which should always be used as a source of
symmetry information in preference to the above space-group names.
They are only intended as comments.
;
_shelx_estimated_absorpt_t_min 0.071
_shelx_estimated_absorpt_t_max 0.094

loop_
_space_group_symop_operation_xyz
'x, y, z'
'-x+1/2, -y, z+1/2'
'-x, y+1/2, -z+1/2'
'x+1/2, -y+1/2, -z'

loop_
_atom_site_label
_atom_site_type_symbol
_atom_site_fract_x
_atom_site_fract_y
_atom_site_fract_z
_atom_site_U_iso_or_equiv
_atom_site_adp_type
_atom_site_occupancy
_atom_site_site_symmetry_order
_atom_site_calc_flag
_atom_site_refinement_flags_posn
_atom_site_refinement_flags_adp
I2 I 0.72164(11) 0.06686(7) 0.64153(4) 0.0774(3) Uani 1 1 d . .
I1 I 0.80702(12) 0.20623(7) 0.18029(4) 0.0800(3) Uani 1 1 d . .
I3 I 0.47524(17) 0.53858(9) 0.70808(5) 0.1016(5) Uani 1 1 d . .
I4 I 0.74228(15) 0.73958(8) 0.27120(7) 0.1076(5) Uani 1 1 d . .
C21 C 0.6843(12) 0.5005(7) 0.4064(5) 0.047(2) Uani 1 1 d . .
C6 C 0.7774(14) 0.2552(7) 0.2660(5) 0.055(3) Uani 1 1 d . .
C1 C 0.6695(11) 0.4316(7) 0.4503(5) 0.047(2) Uani 1 1 d . .
C3 C 0.7316(11) 0.3170(6) 0.3776(5) 0.045(2) Uani 1 1 d . .
C10 C 0.6486(12) 0.2031(8) 0.4794(6) 0.055(3) Uani 1 1 d . .
H10 H 0.603859 0.191020 0.444154 0.066 Uiso 1 1 calc R U
C12 C 0.7185(13) 0.1585(7) 0.5742(5) 0.053(2) Uani 1 1 d . .
C9 C 0.7093(11) 0.2827(6) 0.4863(5) 0.046(2) Uani 1 1 d . .
C4 C 0.6359(13) 0.3299(8) 0.3342(5) 0.054(3) Uani 1 1 d . .
H4 H 0.556150 0.359703 0.342373 0.065 Uiso 1 1 calc R U
C5 C 0.6598(14) 0.2978(8) 0.2780(5) 0.058(3) Uani 1 1 d . .
H5 H 0.595170 0.305451 0.248464 0.069 Uiso 1 1 calc R U
C15 C 0.6169(13) 0.4588(7) 0.5096(5) 0.052(2) Uani 1 1 d . .
C7 C 0.8735(14) 0.2434(8) 0.3086(6) 0.061(3) Uani 1 1 d . .
H7 H 0.953957 0.214677 0.300051 0.073 Uiso 1 1 calc R U
C8 C 0.8503(12) 0.2743(7) 0.3643(5) 0.051(2) Uani 1 1 d . .
H8 H 0.915587 0.266228 0.393569 0.061 Uiso 1 1 calc R U
C11 C 0.6522(13) 0.1435(7) 0.5213(6) 0.056(3) Uani 1 1 d . .
H11 H 0.609703 0.091328 0.515009 0.067 Uiso 1 1 calc R U
C22 C 0.5781(13) 0.5574(8) 0.3959(7) 0.062(3) Uani 1 1 d . .
H22 H 0.495358 0.549517 0.415139 0.074 Uiso 1 1 calc R U
C24 C 0.7153(16) 0.6362(9) 0.3297(7) 0.070(4) Uani 1 1 d . .
C14 C 0.7782(13) 0.2954(7) 0.5389(5) 0.055(2) Uani 1 1 d . .
H14 H 0.821642 0.347453 0.544736 0.066 Uiso 1 1 calc R U
C26 C 0.8042(14) 0.5120(8) 0.3776(7) 0.065(3) Uani 1 1 d . .
H26 H 0.875120 0.473646 0.383524 0.078 Uiso 1 1 calc R U
C13 C 0.7857(14) 0.2360(8) 0.5824(5) 0.058(3) Uani 1 1 d . .
H13 H 0.834529 0.246664 0.616786 0.069 Uiso 1 1 calc R U
C2 C 0.7033(12) 0.3498(6) 0.4389(5) 0.047(2) Uani 1 1 d . .
C23 C 0.5926(14) 0.6253(8) 0.3576(7) 0.067(3) Uani 1 1 d . .
H23 H 0.520788 0.662755 0.350835 0.080 Uiso 1 1 calc R U
C18 C 0.5300(16) 0.5056(9) 0.6213(6) 0.066(3) Uani 1 1 d . .
C17 C 0.4676(15) 0.4389(8) 0.5919(7) 0.066(3) Uani 1 1 d . .
H17 H 0.396438 0.409561 0.609885 0.079 Uiso 1 1 calc R U
C16 C 0.5086(15) 0.4165(7) 0.5381(6) 0.061(3) Uani 1 1 d . .
H16 H 0.464710 0.371885 0.518843 0.073 Uiso 1 1 calc R U
C25 C 0.8227(16) 0.5819(8) 0.3384(7) 0.067(4) Uani 1 1 d . .
H25 H 0.905348 0.590505 0.319206 0.081 Uiso 1 1 calc R U
C20 C 0.6707(17) 0.5276(8) 0.5375(6) 0.068(4) Uani 1 1 d . .
H20 H 0.738394 0.558694 0.518445 0.082 Uiso 1 1 calc R U
C19 C 0.6295(19) 0.5534(10) 0.5925(7) 0.076(4) Uani 1 1 d . .
H19 H 0.666973 0.601542 0.610116 0.091 Uiso 1 1 calc R U

loop_
_atom_site_aniso_label
_atom_site_aniso_U_11
_atom_site_aniso_U_22
_atom_site_aniso_U_33
_atom_site_aniso_U_23
_atom_site_aniso_U_13
_atom_site_aniso_U_12
I2 0.0888(6) 0.0827(6) 0.0606(5) 0.0298(4) 0.0038(4) 0.0048(5)
I1 0.1079(7) 0.0843(6) 0.0478(5) -0.0153(4) 0.0087(4) 0.0015(5)
I3 0.1499(12) 0.0993(8) 0.0557(5) -0.0153(5) 0.0263(6) 0.0181(8)
I4 0.1145(9) 0.0851(7) 0.1233(11) 0.0547(7) 0.0223(8) 0.0025(6)
C21 0.057(6) 0.038(4) 0.046(5) -0.002(4) 0.007(5) 0.002(4)
C6 0.079(7) 0.050(5) 0.036(5) -0.003(4) 0.011(5) -0.004(5)
C1 0.057(5) 0.038(4) 0.045(5) -0.001(4) 0.009(4) -0.002(4)
C3 0.057(5) 0.039(4) 0.038(5) 0.002(4) -0.002(4) 0.000(4)
C10 0.065(6) 0.045(5) 0.054(6) -0.003(5) -0.006(5) -0.007(5)
C12 0.062(6) 0.051(6) 0.046(6) 0.008(5) 0.003(5) 0.007(5)
C9 0.060(5) 0.042(5) 0.036(5) 0.005(4) 0.000(4) 0.005(4)
C4 0.064(6) 0.054(6) 0.044(6) 0.001(5) -0.005(5) 0.007(5)
C5 0.074(7) 0.060(6) 0.040(6) -0.001(5) -0.012(5) 0.007(6)
C15 0.064(6) 0.042(5) 0.050(6) -0.007(5) 0.014(5) -0.001(5)
C7 0.072(7) 0.056(6) 0.055(7) 0.003(6) 0.004(6) 0.016(6)
C8 0.064(6) 0.052(6) 0.037(5) -0.003(5) 0.000(5) 0.007(5)
C11 0.072(7) 0.043(5) 0.053(6) 0.007(5) 0.005(5) -0.004(5)
C22 0.060(6) 0.055(6) 0.069(8) 0.005(6) 0.013(6) -0.003(5)
C24 0.083(8) 0.051(6) 0.075(9) 0.022(6) 0.015(7) -0.010(6)
C14 0.065(6) 0.044(5) 0.056(6) -0.007(5) -0.005(5) -0.003(5)
C26 0.063(7) 0.051(6) 0.081(9) 0.010(6) 0.019(6) 0.008(5)
C13 0.074(7) 0.058(6) 0.041(6) 0.004(5) -0.008(5) 0.001(6)
C2 0.057(6) 0.039(5) 0.045(6) 0.000(4) 0.009(5) 0.002(4)
C23 0.066(7) 0.051(6) 0.083(9) 0.011(7) 0.008(7) 0.002(5)
C18 0.092(9) 0.061(7) 0.045(6) -0.014(5) 0.018(6) 0.013(7)
C17 0.080(8) 0.049(6) 0.069(8) 0.003(6) 0.025(7) -0.002(6)
C16 0.079(7) 0.043(5) 0.060(7) -0.002(5) 0.017(6) -0.009(5)
C25 0.079(8) 0.042(5) 0.081(9) 0.015(6) 0.032(7) -0.004(5)
C20 0.093(9) 0.052(6) 0.060(7) -0.014(6) 0.020(7) -0.019(6)
C19 0.109(11) 0.058(7) 0.062(8) -0.018(7) 0.007(8) -0.005(7)

loop_
_atom_type_symbol
_atom_type_description
_atom_type_scat_dispersion_real
_atom_type_scat_dispersion_imag
_atom_type_scat_source
C C 0.0181 0.0091 'International Tables Vol C Tables 4.2.6.8 and 6.1.1.4'
H H 0.0000 0.0000 'International Tables Vol C Tables 4.2.6.8 and 6.1.1.4'
I I -0.3257 6.8362 'International Tables Vol C Tables 4.2.6.8 and 6.1.1.4'

loop_
_geom_angle_atom_site_label_1
_geom_angle_atom_site_label_2
_geom_angle_atom_site_label_3
_geom_angle
C26 C21 C22 118.8(11)
C26 C21 C1 120.4(10)
C22 C21 C1 120.7(10)
C5 C6 C7 120.7(11)
C5 C6 I1 118.7(9)
C7 C6 I1 120.6(9)
C2 C1 C21 122.9(10)
C2 C1 C15 121.7(10)
C21 C1 C15 115.4(9)
C8 C3 C4 119.6(11)
C8 C3 C2 121.6(10)
C4 C3 C2 118.8(10)
C11 C10 C9 122.4(11)
C11 C10 H10 118.8
C9 C10 H10 118.8
C11 C12 C13 119.0(11)
C11 C12 I2 121.4(9)
C13 C12 I2 119.5(9)
C14 C9 C10 115.8(10)
C14 C9 C2 122.2(10)
C10 C9 C2 122.0(10)
C3 C4 C5 119.1(11)
C3 C4 H4 120.5
C5 C4 H4 120.5
C6 C5 C4 120.3(11)
C6 C5 H5 119.8
C4 C5 H5 119.8
C20 C15 C16 117.0(11)
C20 C15 C1 120.6(11)
C16 C15 C1 122.4(11)
C6 C7 C8 119.4(12)
C6 C7 H7 120.3
C8 C7 H7 120.3
C7 C8 C3 120.9(11)
C7 C8 H8 119.6
C3 C8 H8 119.6
C10 C11 C12 120.8(11)
C10 C11 H11 119.6
C12 C11 H11 119.6
C23 C22 C21 121.6(12)
C23 C22 H22 119.2
C21 C22 H22 119.2
C25 C24 C23 122.2(12)
C25 C24 I4 118.1(10)
C23 C24 I4 119.7(11)
C13 C14 C9 123.6(11)
C13 C14 H14 118.2
C9 C14 H14 118.2
C21 C26 C25 120.9(12)
C21 C26 H26 119.6
C25 C26 H26 119.6
C14 C13 C12 118.4(11)
C14 C13 H13 120.8
C12 C13 H13 120.8
C1 C2 C9 122.5(10)
C1 C2 C3 123.1(10)
C9 C2 C3 114.3(8)
C24 C23 C22 118.5(13)
C24 C23 H23 120.8
C22 C23 H23 120.8
C17 C18 C19 119.5(12)
C17 C18 I3 121.5(11)
C19 C18 I3 119.0(10)
C16 C17 C18 120.4(13)
C16 C17 H17 119.8
C18 C17 H17 119.8
C17 C16 C15 121.6(12)
C17 C16 H16 119.2
C15 C16 H16 119.2
C24 C25 C26 118.0(12)
C24 C25 H25 121.0
C26 C25 H25 121.0
C15 C20 C19 122.8(13)
C15 C20 H20 118.6
C19 C20 H20 118.6
C20 C19 C18 118.3(13)
C20 C19 H19 120.8
C18 C19 H19 120.8

loop_
_geom_bond_atom_site_label_1
_geom_bond_atom_site_label_2
_geom_bond_distance
I2 C12 2.095(11)
I1 C6 2.108(11)
I3 C18 2.103(12)
I4 C24 2.110(12)
C21 C26 1.358(17)
C21 C22 1.393(18)
C21 C1 1.476(15)
C6 C5 1.361(19)
C6 C7 1.364(19)
C1 C2 1.349(15)
C1 C15 1.502(15)
C3 C8 1.377(16)
C3 C4 1.375(16)
C3 C2 1.508(15)
C10 C11 1.334(17)
C10 C9 1.392(15)
C10 H10 0.9300
C12 C11 1.383(18)
C12 C13 1.395(18)
C9 C14 1.384(16)
C9 C2 1.504(14)
C4 C5 1.389(18)
C4 H4 0.9300
C5 H5 0.9300
C15 C20 1.357(17)
C15 C16 1.410(17)
C7 C8 1.371(18)
C7 H7 0.9300
C8 H8 0.9300
C11 H11 0.9300
C22 C23 1.381(19)
C22 H22 0.9300
C24 C25 1.37(2)
C24 C23 1.37(2)
C14 C13 1.359(17)
C14 H14 0.9300
C26 C25 1.422(17)
C26 H26 0.9300
C13 H13 0.9300
C23 H23 0.9300
C18 C17 1.38(2)
C18 C19 1.39(2)
C17 C16 1.332(19)
C17 H17 0.9300
C16 H16 0.9300
C25 H25 0.9300
C20 C19 1.37(2)
C20 H20 0.9300
C19 H19 0.9300
